data_4037437
loop_
_publ_author_name
'Liu, Yizhou'
'Lindsey, Jonathan S.'

_publ_section_title
;
 Northern-Southern Route to Synthetic Bacteriochlorins.
;
_journal_issue 23
_journal_name_full 'The Journal of organic chemistry'
_journal_page_first 11882
_journal_page_last 11897
_journal_paper_doi 10.1021/acs.joc.6b02334
_journal_volume 81
_journal_year 2016
_chemical_formula_moiety 'C34 H42 N4 O4'
_chemical_formula_sum 'C34 H42 N4 O4'
_chemical_formula_weight 570.71
_chemical_name_systematic
;
'2,12-Dicarboethoxy-5,15-diethyl-8,8,18,18-tetramethylbacteriochlorin'
;
_space_group_crystal_system triclinic
_space_group_IT_number 2
_space_group_name_Hall '-P 1'
_space_group_name_H-M_alt 'P -1'
_atom_sites_solution_hydrogens mixed
_cell_angle_alpha 89.1270(10)
_cell_angle_beta 74.6060(10)
_cell_angle_gamma 71.0420(10)
_cell_formula_units_Z 1
_cell_length_a 8.4960(2)
_cell_length_b 8.7468(2)
_cell_length_c 10.9511(2)
_cell_measurement_reflns_used 9918
_cell_measurement_temperature 100.(2)
_cell_measurement_theta_max 30.5841
_cell_measurement_theta_min 2.4696
_cell_volume 739.80(3)
_computing_cell_refinement 'SAINT V8.34A (Bruker AXS Inc., 2013)'
_computing_data_collection 'Bruker Instrument Service v2013.12.0.0'
_computing_data_reduction 'SAINT V8.34A (Bruker AXS Inc., 2013)'
_computing_structure_refinement 'SHELXL-2013 (Sheldrick, 2013)'
_diffrn_ambient_temperature 100.(2)
_diffrn_detector_area_resol_mean 8.3333
_diffrn_measured_fraction_theta_full 1.000
_diffrn_measured_fraction_theta_max 1.000
_diffrn_measurement_device_type 'Bruker-Nonius X8 Kappa APEX II'
_diffrn_measurement_method 'phi and omega scans'
_diffrn_radiation_monochromator graphite
_diffrn_radiation_type MoK\a
_diffrn_radiation_wavelength 0.71073
_diffrn_reflns_av_R_equivalents 0.0307
_diffrn_reflns_av_unetI/netI 0.0190
_diffrn_reflns_limit_h_max 11
_diffrn_reflns_limit_h_min -11
_diffrn_reflns_limit_k_max 12
_diffrn_reflns_limit_k_min -12
_diffrn_reflns_limit_l_max 15
_diffrn_reflns_limit_l_min -15
_diffrn_reflns_number 28242
_diffrn_reflns_theta_full 29.57
_diffrn_reflns_theta_max 29.57
_diffrn_reflns_theta_min 1.94
_diffrn_source 'fine-focus sealed tube'
_exptl_absorpt_coefficient_mu 0.085
_exptl_absorpt_correction_T_max 0.97
_exptl_absorpt_correction_T_min 0.92
_exptl_absorpt_correction_type multi-scan
_exptl_absorpt_process_details 'SADABS V2014/5 (Bruker AXS Inc.)'
_exptl_crystal_colour purple
_exptl_crystal_density_diffrn 1.281
_exptl_crystal_density_method 'not measured'
_exptl_crystal_description block
_exptl_crystal_F_000 306
_exptl_crystal_size_max 0.455
_exptl_crystal_size_mid 0.454
_exptl_crystal_size_min 0.344
_refine_diff_density_max 0.491
_refine_diff_density_min -0.226
_refine_ls_extinction_method none
_refine_ls_goodness_of_fit_ref 1.043
_refine_ls_hydrogen_treatment mixed
_refine_ls_matrix_type full
_refine_ls_number_constraints 30
_refine_ls_number_parameters 197
_refine_ls_number_reflns 4162
_refine_ls_number_restraints 0
_refine_ls_restrained_S_all 1.043
_refine_ls_R_factor_all 0.0535
_refine_ls_R_factor_gt 0.0431
_refine_ls_shift/su_max 0.000
_refine_ls_shift/su_mean 0.000
_refine_ls_structure_factor_coef Fsqd
_refine_ls_weighting_details
;

w=1/[\s^2^(Fo^2^)+(0.0683P)^2^+0.2684P]
where P=(Fo^2^+2Fc^2^)/3
;
_refine_ls_weighting_scheme calc
_refine_ls_wR_factor_gt 0.1116
_refine_ls_wR_factor_ref 0.1216
_reflns_number_gt 3478
_reflns_number_total 4162
_reflns_threshold_expression 'I > 2\s(I)'
_cod_data_source_file jo6b02334_si_004.cif
_cod_data_source_block global
_cod_database_code 4037437

loop_
_space_group_symop_operation_xyz
'x, y, z'
'-x, -y, -z'

loop_
_atom_site_type_symbol
_atom_site_label
_atom_site_fract_x
_atom_site_fract_y
_atom_site_fract_z
_atom_site_U_iso_or_equiv
_atom_site_adp_type
_atom_site_calc_flag
_atom_site_refinement_flags_adp
_atom_site_refinement_flags_posn
_atom_site_occupancy
O O1 0.06476(11) 1.01420(11) -0.35455(8) 0.02125(19) Uani d . . 1
O O2 -0.06287(11) 0.84490(10) -0.24620(8) 0.01942(19) Uani d . . 1
N N1 0.31881(11) 0.92133(11) -0.05413(8) 0.01187(18) Uani d . . 1
H H1 0.3946(18) 0.9494(17) -0.0256(13) 0.014 Uiso d U . 1
N N2 0.47532(11) 0.84538(11) 0.14876(8) 0.01190(18) Uani d . . 1
C C1 0.26449(13) 0.97927(12) -0.15854(9) 0.01207(19) Uani d . . 1
C C2 0.14160(13) 0.90405(12) -0.16904(9) 0.0123(2) Uani d . . 1
C C3 0.12493(13) 0.80475(12) -0.07037(10) 0.0130(2) Uani d . . 1
H H3 0.0514 0.7406 -0.0543 0.016 Uiso calc U R 1
C C4 0.23648(13) 0.81527(12) 0.00264(9) 0.01175(19) Uani d . . 1
C C5 0.25985(13) 0.73550(12) 0.11251(9) 0.0121(2) Uani d . . 1
C C6 0.37339(13) 0.75073(12) 0.17918(10) 0.0130(2) Uani d . . 1
C C7 0.39212(16) 0.66530(16) 0.29863(11) 0.0218(2) Uani d . . 1
H H7A 0.4233 0.5467 0.2826 0.026 Uiso calc U R 1
H H7B 0.2833 0.7056 0.3681 0.026 Uiso calc U R 1
C C8 0.53863(14) 0.70744(13) 0.33182(10) 0.0147(2) Uani d . . 1
C C9 0.56824(13) 0.82947(12) 0.23415(9) 0.0122(2) Uani d . . 1
C C10 0.68400(13) 0.90881(12) 0.23799(10) 0.0130(2) Uani d . . 1
H H10 0.7369 0.8831 0.3054 0.016 Uiso calc U R 1
C C11 0.04767(13) 0.92937(13) -0.26696(10) 0.0135(2) Uani d . . 1
C C12 -0.15799(16) 0.85171(14) -0.33974(12) 0.0200(2) Uani d . . 1
H H12A -0.1614 0.9495 -0.3872 0.024 Uiso calc U R 1
H H12B -0.2785 0.8586 -0.2965 0.024 Uiso calc U R 1
C C13 -0.07148(17) 0.70303(16) -0.42984(12) 0.0255(3) Uani d . . 1
H H13A 0.0472 0.6976 -0.4734 0.038 Uiso calc U R 1
H H13B -0.136 0.7074 -0.4926 0.038 Uiso calc U R 1
H H13C -0.0689 0.6066 -0.3825 0.038 Uiso calc U R 1
C C14 0.15574(14) 0.62390(13) 0.15820(10) 0.0152(2) Uani d . . 1
H H14A 0.0418 0.6691 0.1404 0.018 Uiso calc U R 1
H H14B 0.135 0.6198 0.2513 0.018 Uiso calc U R 1
C C15 0.24641(17) 0.45141(14) 0.09479(12) 0.0242(3) Uani d . . 1
H H15A 0.2652 0.4543 0.0027 0.036 Uiso calc U R 1
H H15B 0.1739 0.3845 0.1274 0.036 Uiso calc U R 1
H H15C 0.3582 0.405 0.1137 0.036 Uiso calc U R 1
C C16 0.70414(16) 0.55949(14) 0.30974(12) 0.0209(2) Uani d . . 1
H H16A 0.7989 0.5939 0.3203 0.031 Uiso calc U R 1
H H16B 0.7347 0.5095 0.2234 0.031 Uiso calc U R 1
H H16C 0.6845 0.4806 0.3714 0.031 Uiso calc U R 1
C C17 0.48421(16) 0.78139(15) 0.46880(11) 0.0202(2) Uani d . . 1
H H17A 0.575 0.8193 0.483 0.03 Uiso calc U R 1
H H17B 0.4669 0.6991 0.5278 0.03 Uiso calc U R 1
H H17C 0.376 0.873 0.4832 0.03 Uiso calc U R 1

loop_
_atom_site_aniso_label
_atom_site_aniso_U_11
_atom_site_aniso_U_22
_atom_site_aniso_U_33
_atom_site_aniso_U_12
_atom_site_aniso_U_13
_atom_site_aniso_U_23
O1 0.0256(4) 0.0285(5) 0.0173(4) -0.0156(4) -0.0109(3) 0.0097(3)
O2 0.0250(4) 0.0213(4) 0.0232(4) -0.0154(3) -0.0159(3) 0.0075(3)
N1 0.0143(4) 0.0129(4) 0.0120(4) -0.0080(3) -0.0052(3) 0.0035(3)
N2 0.0124(4) 0.0125(4) 0.0119(4) -0.0057(3) -0.0033(3) 0.0018(3)
C1 0.0131(4) 0.0124(4) 0.0118(4) -0.0051(4) -0.0040(3) 0.0008(3)
C2 0.0135(4) 0.0127(4) 0.0121(4) -0.0054(4) -0.0044(3) 0.0006(3)
C3 0.0144(5) 0.0122(4) 0.0142(4) -0.0064(4) -0.0044(4) 0.0007(3)
C4 0.0123(4) 0.0105(4) 0.0130(4) -0.0051(4) -0.0027(3) 0.0013(3)
C5 0.0125(4) 0.0117(4) 0.0130(4) -0.0058(4) -0.0030(3) 0.0019(3)
C6 0.0139(5) 0.0139(5) 0.0128(4) -0.0068(4) -0.0038(4) 0.0039(3)
C7 0.0275(6) 0.0303(6) 0.0208(5) -0.0214(5) -0.0144(5) 0.0155(5)
C8 0.0177(5) 0.0172(5) 0.0138(4) -0.0100(4) -0.0073(4) 0.0070(4)
C9 0.0138(4) 0.0128(4) 0.0110(4) -0.0058(4) -0.0036(3) 0.0032(3)
C10 0.0141(5) 0.0145(5) 0.0125(4) -0.0064(4) -0.0052(4) 0.0031(3)
C11 0.0137(5) 0.0140(5) 0.0141(4) -0.0055(4) -0.0047(4) -0.0005(3)
C12 0.0224(5) 0.0195(5) 0.0259(6) -0.0091(4) -0.0170(5) 0.0039(4)
C13 0.0260(6) 0.0282(6) 0.0225(6) -0.0050(5) -0.0118(5) -0.0010(5)
C14 0.0176(5) 0.0163(5) 0.0157(5) -0.0107(4) -0.0052(4) 0.0050(4)
C15 0.0311(6) 0.0164(5) 0.0274(6) -0.0129(5) -0.0058(5) 0.0025(4)
C16 0.0252(6) 0.0149(5) 0.0239(6) -0.0074(4) -0.0083(5) 0.0069(4)
C17 0.0233(6) 0.0250(6) 0.0142(5) -0.0115(5) -0.0039(4) 0.0052(4)

loop_
_atom_type_symbol
_atom_type_description
_atom_type_scat_dispersion_real
_atom_type_scat_dispersion_imag
_atom_type_scat_source
C C 0.0033 0.0016 'International Tables Vol C Tables 4.2.6.8 and 6.1.1.4'
H H 0.0000 0.0000 'International Tables Vol C Tables 4.2.6.8 and 6.1.1.4'
N N 0.0061 0.0033 'International Tables Vol C Tables 4.2.6.8 and 6.1.1.4'
O O 0.0106 0.0060 'International Tables Vol C Tables 4.2.6.8 and 6.1.1.4'

loop_
_geom_angle_atom_site_label_1
_geom_angle_atom_site_label_2
_geom_angle_atom_site_label_3
_geom_angle_site_symmetry_1
_geom_angle_site_symmetry_3
_geom_angle
C11 O2 C12 . . 116.61(9)
C1 N1 C4 . . 110.89(8)
C1 N1 H1 . . 124.9(9)
C4 N1 H1 . . 124.2(9)
C9 N2 C6 . . 108.61(8)
N1 C1 C10 . 2_675 127.28(9)
N1 C1 C2 . . 106.18(9)
C10 C1 C2 2_675 . 126.53(9)
C3 C2 C1 . . 108.12(9)
C3 C2 C11 . . 125.90(9)
C1 C2 C11 . . 125.98(9)
C2 C3 C4 . . 108.17(9)
C2 C3 H3 . . 125.9
C4 C3 H3 . . 125.9
N1 C4 C5 . . 125.87(9)
N1 C4 C3 . . 106.62(9)
C5 C4 C3 . . 127.50(9)
C6 C5 C4 . . 124.37(9)
C6 C5 C14 . . 118.73(9)
C4 C5 C14 . . 116.89(9)
N2 C6 C5 . . 125.11(9)
N2 C6 C7 . . 112.14(9)
C5 C6 C7 . . 122.72(9)
C6 C7 C8 . . 104.06(9)
C6 C7 H7A . . 110.9
C8 C7 H7A . . 110.9
C6 C7 H7B . . 110.9
C8 C7 H7B . . 110.9
H7A C7 H7B . . 109.0
C9 C8 C17 . . 112.36(9)
C9 C8 C16 . . 109.52(9)
C17 C8 C16 . . 109.94(9)
C9 C8 C7 . . 101.04(8)
C17 C8 C7 . . 111.88(9)
C16 C8 C7 . . 111.85(10)
N2 C9 C10 . . 126.51(9)
N2 C9 C8 . . 113.66(9)
C10 C9 C8 . . 119.82(9)
C9 C10 C1 . 2_675 130.34(10)
C9 C10 H10 . . 114.8
C1 C10 H10 2_675 . 114.8
O1 C11 O2 . . 123.62(10)
O1 C11 C2 . . 125.75(10)
O2 C11 C2 . . 110.62(9)
O2 C12 C13 . . 109.51(9)
O2 C12 H12A . . 109.8
C13 C12 H12A . . 109.8
O2 C12 H12B . . 109.8
C13 C12 H12B . . 109.8
H12A C12 H12B . . 108.2
C12 C13 H13A . . 109.5
C12 C13 H13B . . 109.5
H13A C13 H13B . . 109.5
C12 C13 H13C . . 109.5
H13A C13 H13C . . 109.5
H13B C13 H13C . . 109.5
C5 C14 C15 . . 112.75(9)
C5 C14 H14A . . 109.0
C15 C14 H14A . . 109.0
C5 C14 H14B . . 109.0
C15 C14 H14B . . 109.0
H14A C14 H14B . . 107.8
C14 C15 H15A . . 109.5
C14 C15 H15B . . 109.5
H15A C15 H15B . . 109.5
C14 C15 H15C . . 109.5
H15A C15 H15C . . 109.5
H15B C15 H15C . . 109.5
C8 C16 H16A . . 109.5
C8 C16 H16B . . 109.5
H16A C16 H16B . . 109.5
C8 C16 H16C . . 109.5
H16A C16 H16C . . 109.5
H16B C16 H16C . . 109.5
C8 C17 H17A . . 109.5
C8 C17 H17B . . 109.5
H17A C17 H17B . . 109.5
C8 C17 H17C . . 109.5
H17A C17 H17C . . 109.5
H17B C17 H17C . . 109.5

loop_
_geom_bond_atom_site_label_1
_geom_bond_atom_site_label_2
_geom_bond_site_symmetry_2
_geom_bond_distance
O1 C11 . 1.2109(13)
O2 C11 . 1.3460(12)
O2 C12 . 1.4534(13)
N1 C1 . 1.3740(13)
N1 C4 . 1.3820(12)
N1 H1 . 0.886(14)
N2 C9 . 1.3541(13)
N2 C6 . 1.3604(13)
C1 C10 2_675 1.3989(14)
C1 C2 . 1.4313(14)
C2 C3 . 1.3827(14)
C2 C11 . 1.4724(14)
C3 C4 . 1.4167(14)
C3 H3 . 0.95
C4 C5 . 1.4089(14)
C5 C6 . 1.3935(14)
C5 C14 . 1.5155(14)
C6 C7 . 1.5160(15)
C7 C8 . 1.5362(15)
C7 H7A . 0.99
C7 H7B . 0.99
C8 C9 . 1.5309(14)
C8 C17 . 1.5327(15)
C8 C16 . 1.5353(16)
C9 C10 . 1.3846(14)
C10 C1 2_675 1.3989(14)
C10 H10 . 0.95
C12 C13 . 1.4960(17)
C12 H12A . 0.99
C12 H12B . 0.99
C13 H13A . 0.98
C13 H13B . 0.98
C13 H13C . 0.98
C14 C15 . 1.5312(16)
C14 H14A . 0.99
C14 H14B . 0.99
C15 H15A . 0.98
C15 H15B . 0.98
C15 H15C . 0.98
C16 H16A . 0.98
C16 H16B . 0.98
C16 H16C . 0.98
C17 H17A . 0.98
C17 H17B . 0.98
C17 H17C . 0.98

loop_
_geom_hbond_atom_site_label_D
_geom_hbond_atom_site_label_H
_geom_hbond_atom_site_label_A
_geom_hbond_site_symmetry_A
_geom_hbond_distance_DH
_geom_hbond_distance_HA
_geom_hbond_distance_DA
_geom_hbond_angle_DHA
N1 H1 N2 . 0.886(14) 2.276(14) 2.8453(12) 121.9(11)
N1 H1 N2 2_675 0.886(14) 2.586(14) 3.0966(12) 117.5(11)

loop_
_geom_torsion_atom_site_label_1
_geom_torsion_atom_site_label_2
_geom_torsion_atom_site_label_3
_geom_torsion_atom_site_label_4
_geom_torsion_site_symmetry_1
_geom_torsion_site_symmetry_4
_geom_torsion
C4 N1 C1 C10 . 2_675 178.51(10)
C4 N1 C1 C2 . . -0.57(11)
N1 C1 C2 C3 . . 0.50(11)
C10 C1 C2 C3 2_675 . -178.58(10)
N1 C1 C2 C11 . . 179.85(10)
C10 C1 C2 C11 2_675 . 0.77(17)
C1 C2 C3 C4 . . -0.26(12)
C11 C2 C3 C4 . . -179.61(10)
C1 N1 C4 C5 . . -179.09(10)
C1 N1 C4 C3 . . 0.42(11)
C2 C3 C4 N1 . . -0.09(11)
C2 C3 C4 C5 . . 179.41(10)
N1 C4 C5 C6 . . -1.12(17)
C3 C4 C5 C6 . . 179.48(10)
N1 C4 C5 C14 . . -179.95(9)
C3 C4 C5 C14 . . 0.65(16)
C9 N2 C6 C5 . . -179.84(10)
C9 N2 C6 C7 . . 2.03(12)
C4 C5 C6 N2 . . 0.81(17)
C14 C5 C6 N2 . . 179.62(9)
C4 C5 C6 C7 . . 178.75(10)
C14 C5 C6 C7 . . -2.44(16)
N2 C6 C7 C8 . . -5.83(13)
C5 C6 C7 C8 . . 175.99(10)
C6 C7 C8 C9 . . 6.60(11)
C6 C7 C8 C17 . . 126.33(10)
C6 C7 C8 C16 . . -109.82(10)
C6 N2 C9 C10 . . -178.36(10)
C6 N2 C9 C8 . . 2.85(12)
C17 C8 C9 N2 . . -125.59(10)
C16 C8 C9 N2 . . 111.93(10)
C7 C8 C9 N2 . . -6.20(12)
C17 C8 C9 C10 . . 55.53(13)
C16 C8 C9 C10 . . -66.95(13)
C7 C8 C9 C10 . . 174.92(10)
N2 C9 C10 C1 . 2_675 -0.48(19)
C8 C9 C10 C1 . 2_675 178.25(10)
C12 O2 C11 O1 . . 3.42(16)
C12 O2 C11 C2 . . -176.83(9)
C3 C2 C11 O1 . . -178.62(11)
C1 C2 C11 O1 . . 2.14(18)
C3 C2 C11 O2 . . 1.64(15)
C1 C2 C11 O2 . . -177.60(10)
C11 O2 C12 C13 . . 98.89(12)
C6 C5 C14 C15 . . -91.80(12)
C4 C5 C14 C15 . . 87.09(12)
